data_2238065
loop_
_publ_author_name
'Oukhrib, Abdelouahd'
'Benharref, Ahmed'
'Saadi, Mohamed'
'Berraho, Moha'
'El Ammari, Lahcen'

_publ_section_title
;
 (1<i>S</i>,3<i>R</i>,8<i>R</i>,9<i>S</i>,11<i>R</i>)-10,10-Dibromo-2,2-dichloro-3,7,7,11-tetramethyltetracyclo[6.5.0.0^1,3^.0^9,11^]tridecane
;
_journal_coeditor_code VM2192
_journal_issue 5
_journal_name_full 'Acta Crystallographica Section E'
_journal_page_first o739
_journal_paper_doi 10.1107/S1600536813010040
_journal_volume 69
_journal_year 2013
_chemical_formula_iupac 'C17 H24 Br2 Cl2'
_chemical_formula_moiety 'C17 H24 Br2 Cl2'
_chemical_formula_sum 'C17 H24 Br2 Cl2'
_chemical_formula_weight 459.08
_chemical_name_systematic
(1<i>S</i>,3<i>R</i>,8<i>R</i>,9<i>S</i>,11<i>R</i>)-10,10-Bibromo-2,2-dichloro-3,7,7,11-tetramethyltetracyclo[6.5.0.0^1,3^.0^9,11^]tridecane
_space_group_IT_number 5
_symmetry_cell_setting monoclinic
_symmetry_space_group_name_Hall 'C 2y'
_symmetry_space_group_name_H-M 'C 1 2 1'
_atom_sites_solution_hydrogens geom
_atom_sites_solution_primary direct
_atom_sites_solution_secondary difmap
_audit_creation_method SHELXL-97
_cell_angle_alpha 90.00
_cell_angle_beta 93.233(16)
_cell_angle_gamma 90.00
_cell_formula_units_Z 8
_cell_length_a 18.377(16)
_cell_length_b 6.519(6)
_cell_length_c 30.82(3)
_cell_measurement_reflns_used 9155
_cell_measurement_temperature 296(2)
_cell_measurement_theta_max 28.70
_cell_measurement_theta_min 2.35
_cell_volume 3686(6)
_computing_cell_refinement 'SAINT (Bruker, 2009)'
_computing_data_collection 'APEX2 (Bruker, 2009)'
_computing_data_reduction 'SAINT (Bruker, 2009)'
_computing_molecular_graphics 'ORTEP-3 for Windows (Farrugia, 2012)'
_computing_publication_material 'PLATON (Spek, 2009) and publCIF (Westrip, 2010)'
_computing_structure_refinement 'SHELXL97 (Sheldrick, 2008)'
_computing_structure_solution 'SHELXS97 (Sheldrick, 2008)'
_diffrn_ambient_temperature 296(2)
_diffrn_measured_fraction_theta_full 0.999
_diffrn_measured_fraction_theta_max 0.999
_diffrn_measurement_device_type 'Bruker X8 APEX'
_diffrn_measurement_method '\f and \w scans'
_diffrn_radiation_monochromator graphite
_diffrn_radiation_source 'fine-focus sealed tube'
_diffrn_radiation_type MoK\a
_diffrn_radiation_wavelength 0.71073
_diffrn_reflns_av_R_equivalents 0.0374
_diffrn_reflns_av_sigmaI/netI 0.0488
_diffrn_reflns_limit_h_max 24
_diffrn_reflns_limit_h_min -24
_diffrn_reflns_limit_k_max 8
_diffrn_reflns_limit_k_min -8
_diffrn_reflns_limit_l_max 41
_diffrn_reflns_limit_l_min -41
_diffrn_reflns_number 40489
_diffrn_reflns_theta_full 28.70
_diffrn_reflns_theta_max 28.70
_diffrn_reflns_theta_min 2.35
_exptl_absorpt_coefficient_mu 4.680
_exptl_absorpt_correction_T_max 0.8673
_exptl_absorpt_correction_T_min 0.7389
_exptl_absorpt_correction_type multi-scan
_exptl_absorpt_process_details '(SADABS; Bruker, 2009)'
_exptl_crystal_colour colourless
_exptl_crystal_density_diffrn 1.654
_exptl_crystal_density_method 'not measured'
_exptl_crystal_description Block
_exptl_crystal_F_000 1840
_exptl_crystal_size_max 0.43
_exptl_crystal_size_mid 0.31
_exptl_crystal_size_min 0.27
_refine_diff_density_max 0.665
_refine_diff_density_min -0.439
_refine_ls_abs_structure_details 'Flack & Bernardinelli (2000), 3988 Friedel pairs'
_refine_ls_abs_structure_Flack 0.029(8)
_refine_ls_extinction_method none
_refine_ls_goodness_of_fit_ref 1.039
_refine_ls_hydrogen_treatment constr
_refine_ls_matrix_type full
_refine_ls_number_parameters 379
_refine_ls_number_reflns 9155
_refine_ls_number_restraints 1
_refine_ls_restrained_S_all 1.039
_refine_ls_R_factor_all 0.0649
_refine_ls_R_factor_gt 0.0410
_refine_ls_shift/su_max 0.001
_refine_ls_shift/su_mean 0.000
_refine_ls_structure_factor_coef Fsqd
_refine_ls_weighting_details 'calc w=1/[\s^2^(Fo^2^)+(0.0444P)^2^+4.0898P] where P=(Fo^2^+2Fc^2^)/3'
_refine_ls_weighting_scheme calc
_refine_ls_wR_factor_gt 0.0949
_refine_ls_wR_factor_ref 0.1026
_reflns_number_gt 6959
_reflns_number_total 9155
_reflns_threshold_expression I>2sigma(I)
_cod_data_source_file vm2192.cif
_cod_data_source_block I
_cod_original_cell_volume 3687(6)
_cod_original_sg_symbol_Hall 'c 2y'
_cod_original_sg_symbol_H-M 'C 2'
_cod_database_code 2238065

loop_
_symmetry_equiv_pos_as_xyz
'x, y, z'
'-x, y, -z'
'x+1/2, y+1/2, z'
'-x+1/2, y+1/2, -z'

loop_
_atom_site_type_symbol
_atom_site_label
_atom_site_fract_x
_atom_site_fract_y
_atom_site_fract_z
_atom_site_U_iso_or_equiv
_atom_site_adp_type
_atom_site_calc_flag
_atom_site_refinement_flags
_atom_site_occupancy
_atom_site_symmetry_multiplicity
Br Br1 0.69402(2) 0.22377(9) 0.666261(16) 0.05626(15) Uani d . 1 1
Br Br2 0.63800(2) 0.29919(8) 0.56956(2) 0.06228(17) Uani d . 1 1
Br Br3 0.81097(3) 0.09644(10) 0.840122(16) 0.06037(16) Uani d . 1 1
Br Br4 0.85782(3) 0.15293(10) 0.93871(2) 0.06974(19) Uani d . 1 1
Cl Cl4 0.66339(7) -0.1805(2) 0.76362(3) 0.0535(3) Uani d . 1 1
Cl Cl3 0.65444(7) 0.24769(19) 0.78504(4) 0.0510(3) Uani d . 1 1
Cl Cl2 0.85390(6) 0.41099(15) 0.71165(3) 0.0384(2) Uani d . 1 1
Cl Cl1 0.85215(6) -0.01541(18) 0.73567(3) 0.0441(3) Uani d . 1 1
C C8 0.86557(16) 0.2398(5) 0.61173(10) 0.0204(6) Uani d . 1 1
H H8 0.8641 0.3786 0.6239 0.024 Uiso calc R 1 1
C C7 0.92400(19) 0.2407(6) 0.57466(11) 0.0259(7) Uani d . 1 1
C C1 0.88476(18) 0.0909(5) 0.64962(10) 0.0213(7) Uani d . 1 1
C C2 0.8812(2) 0.1600(6) 0.69673(11) 0.0281(8) Uani d . 1 1
C C9 0.79025(18) 0.1957(5) 0.58910(11) 0.0244(7) Uani d . 1 1
H H9 0.7874 0.2475 0.5592 0.029 Uiso calc R 1 1
C C10 0.71591(19) 0.1842(6) 0.60708(12) 0.0315(8) Uani d . 1 1
C C13 0.8639(2) -0.1306(5) 0.63885(12) 0.0279(8) Uani d . 1 1
H H13A 0.8783 -0.2171 0.6635 0.034 Uiso calc R 1 1
H H13B 0.8906 -0.1759 0.6143 0.034 Uiso calc R 1 1
C C12 0.7817(2) -0.1575(6) 0.62784(15) 0.0391(10) Uani d . 1 1
H H12A 0.7726 -0.2978 0.6186 0.047 Uiso calc R 1 1
H H12B 0.7557 -0.1345 0.6539 0.047 Uiso calc R 1 1
C C3 0.95537(19) 0.1338(6) 0.67808(12) 0.0289(8) Uani d . 1 1
C C11 0.7515(2) -0.0120(6) 0.59218(12) 0.0315(8) Uani d . 1 1
C C4 0.9979(2) 0.3277(7) 0.66790(12) 0.0362(9) Uani d . 1 1
H H4A 1.0303 0.3626 0.6927 0.043 Uiso calc R 1 1
H H4B 0.9641 0.4406 0.6628 0.043 Uiso calc R 1 1
C C16 0.9041(2) 0.0880(7) 0.53687(12) 0.0400(10) Uani d . 1 1
H H16A 0.9027 -0.0491 0.5482 0.060 Uiso calc R 1 1
H H16B 0.9402 0.0961 0.5156 0.060 Uiso calc R 1 1
H H16C 0.8572 0.1230 0.5236 0.060 Uiso calc R 1 1
C C15 0.9259(2) 0.4560(7) 0.55567(14) 0.0439(10) Uani d . 1 1
H H15A 0.8777 0.4953 0.5453 0.066 Uiso calc R 1 1
H H15B 0.9578 0.4580 0.5320 0.066 Uiso calc R 1 1
H H15C 0.9436 0.5504 0.5777 0.066 Uiso calc R 1 1
C C5 1.0427(2) 0.2985(8) 0.62777(14) 0.0465(11) Uani d . 1 1
H H5A 1.0877 0.2277 0.6364 0.056 Uiso calc R 1 1
H H5B 1.0554 0.4321 0.6166 0.056 Uiso calc R 1 1
C C6 1.00158(19) 0.1757(7) 0.59140(13) 0.0376(10) Uani d . 1 1
H H6A 0.9986 0.0349 0.6013 0.045 Uiso calc R 1 1
H H6B 1.0318 0.1751 0.5666 0.045 Uiso calc R 1 1
C C24 0.5723(2) 0.0880(7) 0.92056(13) 0.0387(10) Uani d . 1 1
C C25 0.63553(19) 0.0851(6) 0.88610(11) 0.0276(8) Uani d . 1 1
H H25 0.6389 0.2233 0.8738 0.033 Uiso calc R 1 1
C C28 0.7494(2) -0.1594(7) 0.90993(13) 0.0382(9) Uani d . 1 1
C C14 1.0047(2) -0.0449(8) 0.69381(14) 0.0454(11) Uani d . 1 1
H H14A 1.0493 -0.0406 0.6791 0.068 Uiso calc R 1 1
H H14B 0.9803 -0.1726 0.6876 0.068 Uiso calc R 1 1
H H14C 1.0152 -0.0332 0.7246 0.068 Uiso calc R 1 1
C C18 0.6206(2) -0.0658(6) 0.84803(12) 0.0319(9) Uani d . 1 1
C C20 0.5526(2) -0.0342(8) 0.81676(13) 0.0433(10) Uani d . 1 1
C C26 0.7074(2) 0.0406(6) 0.91218(12) 0.0330(9) Uani d . 1 1
H H26 0.7057 0.0888 0.9422 0.040 Uiso calc R 1 1
C C34 0.7739(3) -0.2710(10) 0.95177(16) 0.0646(15) Uani d . 1 1
H H34A 0.7455 -0.3934 0.9545 0.097 Uiso calc R 1 1
H H34B 0.7672 -0.1830 0.9762 0.097 Uiso calc R 1 1
H H34C 0.8245 -0.3067 0.9510 0.097 Uiso calc R 1 1
C C30 0.6433(2) -0.2858(7) 0.85972(13) 0.0369(9) Uani d . 1 1
H H30A 0.6156 -0.3328 0.8837 0.044 Uiso calc R 1 1
H H30B 0.6315 -0.3744 0.8350 0.044 Uiso calc R 1 1
C C17 0.7213(3) -0.1179(8) 0.55062(16) 0.0562(13) Uani d . 1 1
H H17A 0.7494 -0.2389 0.5456 0.084 Uiso calc R 1 1
H H17B 0.7242 -0.0259 0.5265 0.084 Uiso calc R 1 1
H H17C 0.6714 -0.1554 0.5538 0.084 Uiso calc R 1 1
C C21 0.5072(3) 0.1560(10) 0.82436(19) 0.0658(16) Uani d . 1 1
H H21A 0.5396 0.2727 0.8287 0.079 Uiso calc R 1 1
H H21B 0.4759 0.1826 0.7986 0.079 Uiso calc R 1 1
C C33 0.5880(3) -0.0637(10) 0.95866(17) 0.0746(18) Uani d . 1 1
H H33A 0.5898 -0.2011 0.9475 0.112 Uiso calc R 1 1
H H33B 0.5500 -0.0537 0.9787 0.112 Uiso calc R 1 1
H H33C 0.6339 -0.0303 0.9733 0.112 Uiso calc R 1 1
C C19 0.6278(2) -0.0030(7) 0.80028(13) 0.0379(9) Uani d . 1 1
C C27 0.7848(2) 0.0368(7) 0.89782(13) 0.0385(10) Uani d . 1 1
C C29 0.7244(2) -0.3040(7) 0.87242(15) 0.0448(10) Uani d . 1 1
H H29A 0.7519 -0.2733 0.8473 0.054 Uiso calc R 1 1
H H29B 0.7351 -0.4444 0.8810 0.054 Uiso calc R 1 1
C C22 0.4606(2) 0.1369(10) 0.86313(18) 0.0636(15) Uani d . 1 1
H H22A 0.4155 0.0676 0.8540 0.076 Uiso calc R 1 1
H H22B 0.4481 0.2733 0.8729 0.076 Uiso calc R 1 1
C C32 0.5706(4) 0.2969(9) 0.94119(19) 0.079(2) Uani d . 1 1
H H32A 0.6188 0.3333 0.9523 0.118 Uiso calc R 1 1
H H32B 0.5383 0.2949 0.9646 0.118 Uiso calc R 1 1
H H32C 0.5538 0.3960 0.9199 0.118 Uiso calc R 1 1
C C31 0.5073(3) -0.2163(9) 0.80026(16) 0.0604(14) Uani d . 1 1
H H31A 0.4612 -0.2156 0.8135 0.091 Uiso calc R 1 1
H H31B 0.5328 -0.3413 0.8076 0.091 Uiso calc R 1 1
H H31C 0.4994 -0.2071 0.7693 0.091 Uiso calc R 1 1
C C23 0.4979(3) 0.0178(10) 0.90194(17) 0.0654(16) Uani d . 1 1
H H23A 0.4649 0.0196 0.9254 0.078 Uiso calc R 1 1
H H23B 0.5026 -0.1241 0.8930 0.078 Uiso calc R 1 1

loop_
_atom_site_aniso_label
_atom_site_aniso_U_11
_atom_site_aniso_U_22
_atom_site_aniso_U_33
_atom_site_aniso_U_12
_atom_site_aniso_U_13
_atom_site_aniso_U_23
Br1 0.0364(2) 0.0805(4) 0.0533(3) 0.0029(2) 0.0148(2) -0.0100(3)
Br2 0.0302(2) 0.0682(4) 0.0871(4) 0.0114(2) -0.0092(2) 0.0232(3)
Br3 0.0448(3) 0.0867(4) 0.0511(3) -0.0068(3) 0.0154(2) 0.0094(3)
Br4 0.0436(3) 0.0861(5) 0.0779(4) -0.0139(3) -0.0117(2) -0.0230(3)
Cl4 0.0625(7) 0.0642(8) 0.0342(6) -0.0114(6) 0.0055(5) -0.0110(5)
Cl3 0.0611(7) 0.0489(7) 0.0432(6) -0.0064(5) 0.0051(5) 0.0183(5)
Cl2 0.0467(6) 0.0344(5) 0.0346(5) 0.0058(4) 0.0054(4) -0.0094(4)
Cl1 0.0583(6) 0.0463(6) 0.0285(5) -0.0011(5) 0.0087(4) 0.0104(4)
C8 0.0196(15) 0.0197(16) 0.0222(16) 0.0038(12) 0.0046(12) 0.0001(14)
C7 0.0248(17) 0.0261(19) 0.0275(17) 0.0037(14) 0.0085(13) 0.0001(15)
C1 0.0224(16) 0.0195(16) 0.0221(16) 0.0050(13) 0.0008(13) 0.0007(14)
C2 0.0334(19) 0.0292(19) 0.0216(17) 0.0083(15) -0.0001(14) 0.0016(15)
C9 0.0252(16) 0.0254(18) 0.0228(16) 0.0053(14) 0.0029(13) 0.0052(14)
C10 0.0220(17) 0.034(2) 0.038(2) 0.0016(15) -0.0021(15) 0.0017(17)
C13 0.036(2) 0.0145(16) 0.033(2) 0.0073(14) -0.0022(15) 0.0042(14)
C12 0.038(2) 0.024(2) 0.055(3) -0.0049(17) -0.0053(19) 0.0035(19)
C3 0.0243(17) 0.034(2) 0.0276(18) 0.0054(15) -0.0025(14) -0.0004(16)
C11 0.0299(19) 0.0282(19) 0.036(2) -0.0007(16) -0.0033(15) -0.0016(17)
C4 0.0292(19) 0.042(2) 0.037(2) -0.0100(18) -0.0069(16) -0.0043(18)
C16 0.046(2) 0.045(2) 0.029(2) 0.008(2) 0.0080(17) -0.0047(19)
C15 0.050(3) 0.040(2) 0.044(2) 0.000(2) 0.019(2) 0.009(2)
C5 0.0259(19) 0.064(3) 0.049(2) -0.008(2) -0.0007(17) 0.006(2)
C6 0.0231(18) 0.054(3) 0.036(2) 0.0111(18) 0.0109(15) 0.0012(19)
C24 0.030(2) 0.048(3) 0.040(2) -0.0042(18) 0.0111(16) -0.005(2)
C25 0.0291(18) 0.0270(19) 0.0267(18) -0.0070(15) 0.0024(14) 0.0031(16)
C28 0.034(2) 0.045(3) 0.035(2) -0.0004(19) -0.0016(17) 0.0050(19)
C14 0.039(2) 0.051(3) 0.044(2) 0.020(2) -0.0100(19) 0.005(2)
C18 0.0308(19) 0.037(2) 0.0280(19) -0.0081(16) -0.0006(15) 0.0040(17)
C20 0.038(2) 0.055(3) 0.036(2) -0.008(2) -0.0061(18) 0.007(2)
C26 0.0283(19) 0.046(2) 0.0245(18) -0.0060(17) 0.0006(15) -0.0008(17)
C34 0.066(3) 0.069(4) 0.057(3) 0.001(3) -0.012(3) 0.023(3)
C30 0.044(2) 0.032(2) 0.035(2) -0.0077(18) -0.0008(17) 0.0036(18)
C17 0.051(3) 0.055(3) 0.061(3) -0.012(2) -0.012(2) -0.011(3)
C21 0.046(3) 0.076(4) 0.075(4) 0.005(3) 0.000(3) 0.026(3)
C33 0.088(4) 0.075(4) 0.065(3) 0.007(3) 0.048(3) 0.020(3)
C19 0.042(2) 0.042(2) 0.030(2) -0.0063(19) -0.0020(16) 0.0045(18)
C27 0.033(2) 0.050(3) 0.032(2) -0.0042(18) -0.0054(16) -0.0078(19)
C29 0.047(2) 0.027(2) 0.060(3) 0.0029(19) -0.005(2) -0.002(2)
C22 0.028(2) 0.072(4) 0.091(4) 0.011(2) 0.007(2) 0.008(3)
C32 0.108(5) 0.056(3) 0.079(4) -0.024(3) 0.060(4) -0.020(3)
C31 0.045(3) 0.080(4) 0.055(3) -0.023(3) -0.015(2) -0.001(3)
C23 0.044(3) 0.083(4) 0.071(4) -0.007(3) 0.021(3) -0.007(3)

loop_
_atom_type_symbol
_atom_type_description
_atom_type_scat_dispersion_real
_atom_type_scat_dispersion_imag
_atom_type_scat_source
C C 0.0033 0.0016 'International Tables Vol C Tables 4.2.6.8 and 6.1.1.4'
H H 0.0000 0.0000 'International Tables Vol C Tables 4.2.6.8 and 6.1.1.4'
Cl Cl 0.1484 0.1585 'International Tables Vol C Tables 4.2.6.8 and 6.1.1.4'
Br Br -0.2901 2.4595 'International Tables Vol C Tables 4.2.6.8 and 6.1.1.4'

loop_
_geom_angle_atom_site_label_1
_geom_angle_atom_site_label_2
_geom_angle_atom_site_label_3
_geom_angle
C9 C8 C1 112.7(3)
C9 C8 C7 107.3(3)
C1 C8 C7 113.9(3)
C9 C8 H8 107.5
C1 C8 H8 107.5
C7 C8 H8 107.5
C15 C7 C6 109.9(3)
C15 C7 C16 108.1(3)
C6 C7 C16 104.3(3)
C15 C7 C8 107.9(3)
C6 C7 C8 113.6(3)
C16 C7 C8 112.9(3)
C2 C1 C13 117.6(3)
C2 C1 C8 121.0(3)
C13 C1 C8 112.7(3)
C2 C1 C3 59.2(2)
C13 C1 C3 119.0(3)
C8 C1 C3 117.6(3)
C3 C2 C1 61.2(2)
C3 C2 Cl1 119.8(3)
C1 C2 Cl1 119.2(3)
C3 C2 Cl2 118.2(3)
C1 C2 Cl2 123.1(3)
Cl1 C2 Cl2 108.67(19)
C10 C9 C11 60.0(2)
C10 C9 C8 130.8(3)
C11 C9 C8 122.9(3)
C10 C9 H9 111.2
C11 C9 H9 111.2
C8 C9 H9 111.2
C9 C10 C11 61.0(2)
C9 C10 Br1 126.2(3)
C11 C10 Br1 121.4(3)
C9 C10 Br2 114.6(3)
C11 C10 Br2 117.5(3)
Br1 C10 Br2 109.24(18)
C1 C13 C12 112.8(3)
C1 C13 H13A 109.0
C12 C13 H13A 109.0
C1 C13 H13B 109.0
C12 C13 H13B 109.0
H13A C13 H13B 107.8
C11 C12 C13 113.5(3)
C11 C12 H12A 108.9
C13 C12 H12A 108.9
C11 C12 H12B 108.9
C13 C12 H12B 108.9
H12A C12 H12B 107.7
C2 C3 C4 117.7(3)
C2 C3 C14 119.4(3)
C4 C3 C14 113.1(3)
C2 C3 C1 59.6(2)
C4 C3 C1 117.0(3)
C14 C3 C1 120.1(3)
C10 C11 C17 119.4(4)
C10 C11 C12 116.7(3)
C17 C11 C12 114.9(4)
C10 C11 C9 59.0(2)
C17 C11 C9 119.6(4)
C12 C11 C9 116.1(3)
C3 C4 C5 111.5(4)
C3 C4 H4A 109.3
C5 C4 H4A 109.3
C3 C4 H4B 109.3
C5 C4 H4B 109.3
H4A C4 H4B 108.0
C7 C16 H16A 109.5
C7 C16 H16B 109.5
H16A C16 H16B 109.5
C7 C16 H16C 109.5
H16A C16 H16C 109.5
H16B C16 H16C 109.5
C7 C15 H15A 109.5
C7 C15 H15B 109.5
H15A C15 H15B 109.5
C7 C15 H15C 109.5
H15A C15 H15C 109.5
H15B C15 H15C 109.5
C4 C5 C6 112.8(3)
C4 C5 H5A 109.0
C6 C5 H5A 109.0
C4 C5 H5B 109.0
C6 C5 H5B 109.0
H5A C5 H5B 107.8
C5 C6 C7 120.3(4)
C5 C6 H6A 107.2
C7 C6 H6A 107.2
C5 C6 H6B 107.2
C7 C6 H6B 107.2
H6A C6 H6B 106.9
C32 C24 C23 113.1(5)
C32 C24 C33 105.4(4)
C23 C24 C33 102.6(4)
C32 C24 C25 108.7(4)
C23 C24 C25 114.3(3)
C33 C24 C25 112.4(4)
C26 C25 C18 112.8(3)
C26 C25 C24 106.7(3)
C18 C25 C24 113.8(3)
C26 C25 H25 107.8
C18 C25 H25 107.8
C24 C25 H25 107.8
C27 C28 C26 60.4(3)
C27 C28 C34 120.5(4)
C26 C28 C34 119.8(4)
C27 C28 C29 116.9(3)
C26 C28 C29 115.3(3)
C34 C28 C29 113.8(4)
C3 C14 H14A 109.5
C3 C14 H14B 109.5
H14A C14 H14B 109.5
C3 C14 H14C 109.5
H14A C14 H14C 109.5
H14B C14 H14C 109.5
C30 C18 C19 115.9(3)
C30 C18 C25 112.6(3)
C19 C18 C25 122.4(3)
C30 C18 C20 118.1(3)
C19 C18 C20 58.7(3)
C25 C18 C20 119.4(4)
C19 C20 C31 119.0(4)
C19 C20 C21 117.5(4)
C31 C20 C21 113.2(4)
C19 C20 C18 60.4(3)
C31 C20 C18 120.8(4)
C21 C20 C18 116.3(4)
C27 C26 C28 58.9(3)
C27 C26 C25 130.2(3)
C28 C26 C25 124.3(3)
C27 C26 H26 111.2
C28 C26 H26 111.2
C25 C26 H26 111.2
C28 C34 H34A 109.5
C28 C34 H34B 109.5
H34A C34 H34B 109.5
C28 C34 H34C 109.5
H34A C34 H34C 109.5
H34B C34 H34C 109.5
C29 C30 C18 112.5(3)
C29 C30 H30A 109.1
C18 C30 H30A 109.1
C29 C30 H30B 109.1
C18 C30 H30B 109.1
H30A C30 H30B 107.8
C11 C17 H17A 109.5
C11 C17 H17B 109.5
H17A C17 H17B 109.5
C11 C17 H17C 109.5
H17A C17 H17C 109.5
H17B C17 H17C 109.5
C22 C21 C20 113.2(5)
C22 C21 H21A 108.9
C20 C21 H21A 108.9
C22 C21 H21B 108.9
C20 C21 H21B 108.9
H21A C21 H21B 107.7
C24 C33 H33A 109.5
C24 C33 H33B 109.5
H33A C33 H33B 109.5
C24 C33 H33C 109.5
H33A C33 H33C 109.5
H33B C33 H33C 109.5
C20 C19 C18 60.9(3)
C20 C19 Cl4 120.3(3)
C18 C19 Cl4 119.5(3)
C20 C19 Cl3 118.9(3)
C18 C19 Cl3 122.5(3)
Cl4 C19 Cl3 108.4(2)
C28 C27 C26 60.7(3)
C28 C27 Br3 123.0(3)
C26 C27 Br3 124.0(3)
C28 C27 Br4 117.8(3)
C26 C27 Br4 115.5(3)
Br3 C27 Br4 108.9(2)
C30 C29 C28 113.1(4)
C30 C29 H29A 109.0
C28 C29 H29A 109.0
C30 C29 H29B 109.0
C28 C29 H29B 109.0
H29A C29 H29B 107.8
C21 C22 C23 113.8(4)
C21 C22 H22A 108.8
C23 C22 H22A 108.8
C21 C22 H22B 108.8
C23 C22 H22B 108.8
H22A C22 H22B 107.7
C24 C32 H32A 109.5
C24 C32 H32B 109.5
H32A C32 H32B 109.5
C24 C32 H32C 109.5
H32A C32 H32C 109.5
H32B C32 H32C 109.5
C20 C31 H31A 109.5
C20 C31 H31B 109.5
H31A C31 H31B 109.5
C20 C31 H31C 109.5
H31A C31 H31C 109.5
H31B C31 H31C 109.5
C24 C23 C22 119.2(5)
C24 C23 H23A 107.5
C22 C23 H23A 107.5
C24 C23 H23B 107.5
C22 C23 H23B 107.5
H23A C23 H23B 107.0

loop_
_geom_bond_atom_site_label_1
_geom_bond_atom_site_label_2
_geom_bond_distance
Br1 C10 1.907(4)
Br2 C10 1.940(4)
Br3 C27 1.908(4)
Br4 C27 1.942(4)
Cl4 C19 1.768(5)
Cl3 C19 1.777(5)
Cl2 C2 1.779(4)
Cl1 C2 1.762(4)
C8 C9 1.541(5)
C8 C1 1.544(5)
C8 C7 1.612(4)
C8 H8 0.9800
C7 C15 1.522(6)
C7 C6 1.548(5)
C7 C16 1.560(5)
C1 C2 1.525(5)
C1 C13 1.526(5)
C1 C3 1.550(5)
C2 C3 1.519(5)
C9 C10 1.505(5)
C9 C11 1.535(5)
C9 H9 0.9800
C10 C11 1.519(6)
C13 C12 1.539(5)
C13 H13A 0.9700
C13 H13B 0.9700
C12 C11 1.532(6)
C12 H12A 0.9700
C12 H12B 0.9700
C3 C4 1.528(6)
C3 C14 1.537(5)
C11 C17 1.532(6)
C4 C5 1.536(6)
C4 H4A 0.9700
C4 H4B 0.9700
C16 H16A 0.9600
C16 H16B 0.9600
C16 H16C 0.9600
C15 H15A 0.9600
C15 H15B 0.9600
C15 H15C 0.9600
C5 C6 1.541(6)
C5 H5A 0.9700
C5 H5B 0.9700
C6 H6A 0.9700
C6 H6B 0.9700
C24 C32 1.504(7)
C24 C23 1.524(7)
C24 C33 1.550(7)
C24 C25 1.618(5)
C25 C26 1.535(5)
C25 C18 1.544(5)
C25 H25 0.9800
C28 C27 1.491(6)
C28 C26 1.518(6)
C28 C34 1.526(6)
C28 C29 1.542(6)
C14 H14A 0.9600
C14 H14B 0.9600
C14 H14C 0.9600
C18 C30 1.531(6)
C18 C19 1.541(5)
C18 C20 1.549(5)
C20 C19 1.514(6)
C20 C31 1.520(7)
C20 C21 1.520(8)
C26 C27 1.513(6)
C26 H26 0.9800
C34 H34A 0.9600
C34 H34B 0.9600
C34 H34C 0.9600
C30 C29 1.523(6)
C30 H30A 0.9700
C30 H30B 0.9700
C17 H17A 0.9600
C17 H17B 0.9600
C17 H17C 0.9600
C21 C22 1.515(7)
C21 H21A 0.9700
C21 H21B 0.9700
C33 H33A 0.9600
C33 H33B 0.9600
C33 H33C 0.9600
C29 H29A 0.9700
C29 H29B 0.9700
C22 C23 1.553(8)
C22 H22A 0.9700
C22 H22B 0.9700
C32 H32A 0.9600
C32 H32B 0.9600
C32 H32C 0.9600
C31 H31A 0.9600
C31 H31B 0.9600
C31 H31C 0.9600
C23 H23A 0.9700
C23 H23B 0.9700
